data_7039680
loop_
_publ_author_name
'Schwedtmann, Kai'
'Schoemaker, Robin'
'Hennersdorf, Felix'
'Bauz\'a, Antonio'
'Frontera, Antonio'
'Weiss, Robert'
'Weigand, Jan J.'

_publ_section_title
;
 Cationic 5-phosphonio-substituted N-heterocyclic carbenes.
;
_journal_issue 28
_journal_name_full 'Dalton transactions (Cambridge, England : 2003)'
_journal_page_first 11384
_journal_page_last 11396
_journal_paper_doi 10.1039/c6dt01871h
_journal_volume 45
_journal_year 2016
_chemical_formula_moiety 'C41 H49 Au Cl2 N2 P, C F3 O3 S, C2 H3 N'
_chemical_formula_sum 'C44 H52 Au Cl2 F3 N3 O3 P S'
_chemical_formula_weight 1058.78
_space_group_crystal_system monoclinic
_space_group_IT_number 14
_space_group_name_Hall '-P 2ybc'
_space_group_name_H-M_alt 'P 1 21/c 1'
_symmetry_space_group_name_Hall '-P 2ybc'
_symmetry_space_group_name_H-M 'P 1 21/c 1'
_atom_sites_solution_hydrogens geom
_audit_creation_method
;
Olex2 1.2
(compiled 2015.09.30 svn.r3233 for OlexSys, GUI svn.r5103)
;
_audit_update_record
;
2016-06-02 deposited with the CCDC.
2016-06-03 downloaded from the CCDC.
;
_cell_angle_alpha 90
_cell_angle_beta 102.332(2)
_cell_angle_gamma 90
_cell_formula_units_Z 4
_cell_length_a 10.7069(2)
_cell_length_b 21.3249(4)
_cell_length_c 19.5715(5)
_cell_measurement_reflns_used 11197
_cell_measurement_temperature 100.01(10)
_cell_measurement_theta_max 75.7480
_cell_measurement_theta_min 3.0950
_cell_volume 4365.53(16)
_computing_cell_refinement 'CrysAlisPro 1.171.38.41 (Rigaku OD, 2015)'
_computing_data_collection 'CrysAlisPro 1.171.38.41 (Rigaku OD, 2015)'
_computing_data_reduction 'CrysAlisPro 1.171.38.41 (Rigaku OD, 2015)'
_computing_molecular_graphics 'Olex2 (Dolomanov et al., 2009)'
_computing_publication_material 'Olex2 (Dolomanov et al., 2009)'
_computing_structure_refinement 'ShelXL (Sheldrick, 2015)'
_computing_structure_solution 'ShelXT (Sheldrick, 2015)'
_diffrn_ambient_environment N~2~
_diffrn_ambient_temperature 100.01(10)
_diffrn_detector 'CCD plate'
_diffrn_detector_area_resol_mean 10.5700
_diffrn_detector_type AtlasS2
_diffrn_measured_fraction_theta_full 1.000
_diffrn_measured_fraction_theta_max 0.988
_diffrn_measurement_details
;
List of Runs (angles in degrees, time in seconds):

  1  \w    -72.00 -28.00   0.50    0.50    --  -38.50 125.00-180.00   88
  2  \w   -101.00 -12.00   0.50    0.50    --  -38.50 -57.00  30.00  178
  3  \w   -108.00 -25.00   0.50    0.50    --  -38.50 -38.00 120.00  166
  4  \w     27.00  54.00   0.50    0.50    --   42.75-125.00-180.00   54
  5  \w     32.00 105.00   0.50    1.00    --  111.00 -95.00-120.00  146
  6  \w     85.00 110.00   0.50    1.00    --  111.00-125.00-120.00   50
  7  \w     67.00  94.00   0.50    1.00    --  111.00 -95.00   0.00   54
  8  \w     51.00 133.00   0.50    1.00    --  111.00 -61.00 -90.00  164
  9  \w     87.00 162.00   0.50    1.00    --  111.00  30.00  60.00  150
 10  \w    131.00 156.00   0.50    1.00    --  111.00 -15.00 120.00   50
 11  \w    108.00 177.00   0.50    1.00    --  111.00  30.00 150.00  138
 12  \w     97.00 147.00   0.50    1.00    --  111.00 125.00  30.00  100
 13  \w     37.00 117.00   0.50    1.00    --  111.00 -30.00  60.00  160
 14  \w     45.00  74.00   0.50    1.00    --  111.00 -95.00  60.00   58
 15  \w     38.00 108.00   0.50    1.00    --  111.00 -95.00 -60.00  140
 16  \w     30.00  79.00   0.50    1.00    --  111.00 -95.00 -90.00   98
 17  \w     37.00  73.00   0.50    1.00    --  111.00 -15.00 120.00   72
;
_diffrn_measurement_device 'four-circle diffractometer'
_diffrn_measurement_device_type 'SuperNova, Dual, Cu at zero, AtlasS2'
_diffrn_measurement_method '\w scans'
_diffrn_orient_matrix_type 'CrysAlisPro convention (1999,Acta A55,543-557)'
_diffrn_orient_matrix_UB_11 -0.1339498000
_diffrn_orient_matrix_UB_12 -0.0127388000
_diffrn_orient_matrix_UB_13 -0.0452788000
_diffrn_orient_matrix_UB_21 -0.0507261000
_diffrn_orient_matrix_UB_22 -0.0133406000
_diffrn_orient_matrix_UB_23 0.0664918000
_diffrn_orient_matrix_UB_31 -0.0340613000
_diffrn_orient_matrix_UB_32 0.0698895000
_diffrn_orient_matrix_UB_33 0.0044778000
_diffrn_radiation_monochromator mirror
_diffrn_radiation_probe x-ray
_diffrn_radiation_type CuK\a
_diffrn_radiation_wavelength 1.54184
_diffrn_reflns_av_R_equivalents 0.0296
_diffrn_reflns_av_unetI/netI 0.0313
_diffrn_reflns_Laue_measured_fraction_full 1.000
_diffrn_reflns_Laue_measured_fraction_max 0.988
_diffrn_reflns_limit_h_max 13
_diffrn_reflns_limit_h_min -13
_diffrn_reflns_limit_k_max 26
_diffrn_reflns_limit_k_min -16
_diffrn_reflns_limit_l_max 24
_diffrn_reflns_limit_l_min -24
_diffrn_reflns_number 25208
_diffrn_reflns_point_group_measured_fraction_full 1.000
_diffrn_reflns_point_group_measured_fraction_max 0.988
_diffrn_reflns_theta_full 67.684
_diffrn_reflns_theta_max 76.762
_diffrn_reflns_theta_min 3.104
_diffrn_source 'micro-focus sealed X-ray tube'
_diffrn_source_type 'SuperNova (Cu) X-ray Source'
_exptl_absorpt_coefficient_mu 8.718
_exptl_absorpt_correction_T_max 0.979
_exptl_absorpt_correction_T_min 0.968
_exptl_absorpt_correction_type gaussian
_exptl_absorpt_process_details
;
CrysAlisPro 1.171.38.41 (Rigaku Oxford Diffraction, 2015)
Numerical absorption correction based on gaussian integration over
            a multifaceted crystal model
Empirical absorption correction using spherical harmonics,
 implemented in SCALE3 ABSPACK scaling algorithm.
;
_exptl_crystal_colour 'clear yellow'
_exptl_crystal_colour_lustre clear
_exptl_crystal_colour_primary yellow
_exptl_crystal_density_diffrn 1.611
_exptl_crystal_description block
_exptl_crystal_F_000 2128
_exptl_crystal_size_max 0.234
_exptl_crystal_size_mid 0.133
_exptl_crystal_size_min 0.121
_refine_diff_density_max 2.016
_refine_diff_density_min -1.303
_refine_diff_density_rms 0.106
_refine_ls_extinction_method none
_refine_ls_goodness_of_fit_ref 1.050
_refine_ls_hydrogen_treatment constr
_refine_ls_matrix_type full
_refine_ls_number_parameters 533
_refine_ls_number_reflns 9104
_refine_ls_number_restraints 0
_refine_ls_restrained_S_all 1.050
_refine_ls_R_factor_all 0.0339
_refine_ls_R_factor_gt 0.0309
_refine_ls_shift/su_max 0.004
_refine_ls_shift/su_mean 0.000
_refine_ls_structure_factor_coef Fsqd
_refine_ls_weighting_details 'w=1/[\s^2^(Fo^2^)+(0.0386P)^2^+7.6561P] where P=(Fo^2^+2Fc^2^)/3'
_refine_ls_weighting_scheme calc
_refine_ls_wR_factor_gt 0.0757
_refine_ls_wR_factor_ref 0.0775
_reflns_Friedel_coverage 0.000
_reflns_number_gt 8508
_reflns_number_total 9104
_reflns_threshold_expression 'I > 2\s(I)'
_cod_data_source_file c6dt01871h2.cif
_cod_data_source_block 36OTf
_cod_depositor_comments 'Adding full bibliography for 7039669--7039682.cif.'
_cod_original_cell_volume 4365.52(16)
_cod_database_code 7039680
_chemical_oxdiff_formula 'C172 H208 Au4 Cl8 F12 N16 O12 P4 S4 '
_shelx_space_group_comment
;
The symmetry employed for this shelxl refinement is uniquely defined
by the following loop, which should always be used as a source of
symmetry information in preference to the above space-group names.
They are only intended as comments.
;
_reflns_odcompleteness_completeness 99.98
_reflns_odcompleteness_iscentric 1
_reflns_odcompleteness_theta 66.97
_olex2_refinement_description
;
1. Fixed Uiso
 At 1.2 times of:
  All C(H) groups, All C(H,H) groups
 At 1.5 times of:
  All C(H,H,H) groups
2.a Ternary CH refined with riding coordinates:
 C11(H11), C14(H14), C26(H26), C23(H23)
2.b Secondary CH2 refined with riding coordinates:
 C4(H4A,H4B)
2.c Aromatic/amide H refined with riding coordinates:
 C8(H8), C37(H37), C31(H31), C35(H35), C7(H7), C34(H34), C41(H41), C9(H9),
 C21(H21), C33(H33), C19(H19), C39(H39), C40(H40), C20(H20), C38(H38), C32(H32)
2.d Idealised Me refined as rotating group:
 C29(H29A,H29B,H29C), C12(H12A,H12B,H12C), C16(H16A,H16B,H16C), C15(H15A,H15B,
 H15C), C28(H28A,H28B,H28C), C24(H24A,H24B,H24C), C13(H13A,H13B,H13C), C27(H27A,
 H27B,H27C), C44(H44A,H44B,H44C), C25(H25A,H25B,H25C)
;
_shelx_shelxl_version_number 2014/7
_olex2_submission_special_instructions 'No special instructions were received'
_oxdiff_exptl_absorpt_empirical_details
;
Empirical correction (ABSPACK) includes:
- Absorption correction using spherical harmonics
- Frame scaling
;
_oxdiff_exptl_absorpt_empirical_full_max 1.325
_oxdiff_exptl_absorpt_empirical_full_min 0.772

loop_
_space_group_symop_operation_xyz
'x, y, z'
'-x, y+1/2, -z+1/2'
'-x, -y, -z'
'x, -y-1/2, z-1/2'

loop_
_atom_site_label
_atom_site_type_symbol
_atom_site_fract_x
_atom_site_fract_y
_atom_site_fract_z
_atom_site_U_iso_or_equiv
_atom_site_adp_type
_atom_site_occupancy
_atom_site_site_symmetry_order
_atom_site_calc_flag
_atom_site_refinement_flags_posn
Au1 Au 1.07213(2) 0.47180(2) 0.81027(2) 0.01545(5) Uani 1 1 d .
Cl1 Cl 0.49424(7) 0.45456(3) 0.81025(4) 0.01791(14) Uani 1 1 d .
P1 P 0.46230(7) 0.55330(3) 0.67265(4) 0.01197(14) Uani 1 1 d .
Cl2 Cl 1.22403(8) 0.39541(4) 0.80833(5) 0.02461(17) Uani 1 1 d .
S1 S 0.12242(8) 0.81883(4) 0.99882(5) 0.02062(16) Uani 1 1 d .
F3 F 0.0733(3) 0.83489(13) 0.86244(13) 0.0408(6) Uani 1 1 d .
O1 O 0.0173(3) 0.77519(12) 0.98892(15) 0.0299(6) Uani 1 1 d .
F1 F 0.2659(2) 0.85758(13) 0.91374(16) 0.0446(7) Uani 1 1 d .
F2 F 0.2074(3) 0.76073(12) 0.90019(16) 0.0466(7) Uani 1 1 d .
N2 N 0.7401(2) 0.48992(12) 0.82229(14) 0.0117(5) Uani 1 1 d .
N1 N 0.7345(2) 0.55741(11) 0.73823(13) 0.0101(5) Uani 1 1 d .
O3 O 0.0886(3) 0.88324(11) 1.00686(14) 0.0273(6) Uani 1 1 d .
O2 O 0.2389(3) 0.79871(13) 1.04622(16) 0.0365(7) Uani 1 1 d .
C30 C 0.3995(3) 0.47839(14) 0.64094(16) 0.0140(6) Uani 1 1 d .
C36 C 0.3588(3) 0.59364(13) 0.71867(17) 0.0137(6) Uani 1 1 d .
C8 C 0.8282(3) 0.69992(14) 0.60968(17) 0.0157(6) Uani 1 1 d .
H8 H 0.8464 0.7315 0.5805 0.019 Uiso 1 1 calc R
C37 C 0.2377(3) 0.61080(14) 0.68047(18) 0.0172(6) Uani 1 1 d .
H37 H 0.2125 0.6004 0.6334 0.021 Uiso 1 1 calc R
C31 C 0.4766(3) 0.43950(15) 0.60971(18) 0.0186(6) Uani 1 1 d .
H31 H 0.5566 0.4532 0.6046 0.022 Uiso 1 1 calc R
C5 C 0.7714(3) 0.60650(13) 0.69481(15) 0.0103(5) Uani 1 1 d .
C1 C 0.8121(3) 0.53008(13) 0.79325(16) 0.0118(6) Uani 1 1 d .
C11 C 0.7229(3) 0.68733(14) 0.78351(17) 0.0169(6) Uani 1 1 d .
H11 H 0.6940 0.6493 0.8037 0.020 Uiso 1 1 calc R
C4 C 0.9469(3) 0.54305(14) 0.82002(17) 0.0132(6) Uani 1 1 d .
H4A H 0.9589 0.5537 0.8692 0.016 Uiso 1 1 calc R
H4B H 0.9697 0.5797 0.7960 0.016 Uiso 1 1 calc R
C2 C 0.6086(3) 0.53486(13) 0.73261(16) 0.0121(6) Uani 1 1 d .
C10 C 0.8092(3) 0.58912(14) 0.63324(16) 0.0119(5) Uani 1 1 d .
C18 C 0.7671(3) 0.48672(15) 0.94874(17) 0.0157(6) Uani 1 1 d .
C6 C 0.7618(3) 0.66910(14) 0.71582(16) 0.0134(6) Uani 1 1 d .
C17 C 0.7777(3) 0.45548(14) 0.88755(16) 0.0128(6) Uani 1 1 d .
C35 C 0.2811(3) 0.45772(15) 0.64999(18) 0.0170(6) Uani 1 1 d .
H35 H 0.2310 0.4833 0.6718 0.020 Uiso 1 1 calc R
C14 C 0.8235(3) 0.52110(14) 0.61212(17) 0.0138(6) Uani 1 1 d .
H14 H 0.7881 0.4939 0.6436 0.017 Uiso 1 1 calc R
C7 C 0.7919(3) 0.71553(14) 0.67183(18) 0.0158(6) Uani 1 1 d .
H7 H 0.7877 0.7575 0.6841 0.019 Uiso 1 1 calc R
C34 C 0.2379(3) 0.39830(15) 0.62602(18) 0.0193(6) Uani 1 1 d .
H34 H 0.1585 0.3842 0.6316 0.023 Uiso 1 1 calc R
C41 C 0.3967(3) 0.60972(15) 0.78897(18) 0.0181(6) Uani 1 1 d .
H41 H 0.4771 0.5982 0.8142 0.022 Uiso 1 1 calc R
C29 C 0.4854(3) 0.60215(15) 0.60175(17) 0.0164(6) Uani 1 1 d .
H29A H 0.5318 0.5793 0.5729 0.025 Uiso 1 1 calc GR
H29B H 0.5330 0.6388 0.6201 0.025 Uiso 1 1 calc GR
H29C H 0.4038 0.6145 0.5743 0.025 Uiso 1 1 calc GR
C9 C 0.8375(3) 0.63749(15) 0.59104(16) 0.0148(6) Uani 1 1 d .
H9 H 0.8629 0.6278 0.5497 0.018 Uiso 1 1 calc R
C26 C 0.8218(3) 0.35953(15) 0.81662(18) 0.0193(6) Uani 1 1 d .
H26 H 0.8364 0.3916 0.7833 0.023 Uiso 1 1 calc R
C3 C 0.6153(3) 0.49345(14) 0.78591(16) 0.0133(6) Uani 1 1 d .
C22 C 0.8123(3) 0.39212(14) 0.88439(17) 0.0158(6) Uani 1 1 d .
C12 C 0.6118(3) 0.73460(16) 0.77067(19) 0.0211(7) Uani 1 1 d .
H12A H 0.6398 0.7734 0.7541 0.032 Uiso 1 1 calc GR
H12B H 0.5843 0.7418 0.8136 0.032 Uiso 1 1 calc GR
H12C H 0.5419 0.7180 0.7363 0.032 Uiso 1 1 calc GR
C21 C 0.8370(3) 0.35968(16) 0.94806(19) 0.0220(7) Uani 1 1 d .
H21 H 0.8611 0.3177 0.9491 0.026 Uiso 1 1 calc R
C23 C 0.7267(3) 0.55528(16) 0.94963(18) 0.0202(7) Uani 1 1 d .
H23 H 0.7143 0.5715 0.9018 0.024 Uiso 1 1 calc R
C33 C 0.3132(3) 0.36029(15) 0.59391(18) 0.0193(6) Uani 1 1 d .
H33 H 0.2834 0.3210 0.5772 0.023 Uiso 1 1 calc R
C19 C 0.7926(3) 0.45190(17) 1.01098(18) 0.0223(7) Uani 1 1 d .
H19 H 0.7869 0.4708 1.0530 0.027 Uiso 1 1 calc R
C39 C 0.1933(3) 0.65976(16) 0.7831(2) 0.0221(7) Uani 1 1 d .
H39 H 0.1377 0.6821 0.8046 0.026 Uiso 1 1 calc R
C40 C 0.3136(3) 0.64313(17) 0.82142(19) 0.0219(7) Uani 1 1 d .
H40 H 0.3384 0.6542 0.8683 0.026 Uiso 1 1 calc R
C16 C 0.9653(3) 0.50533(16) 0.61961(18) 0.0188(6) Uani 1 1 d .
H16A H 1.0014 0.5318 0.5891 0.028 Uiso 1 1 calc GR
H16B H 0.9740 0.4622 0.6073 0.028 Uiso 1 1 calc GR
H16C H 1.0095 0.5121 0.6671 0.028 Uiso 1 1 calc GR
C15 C 0.7528(3) 0.50816(15) 0.53708(17) 0.0186(6) Uani 1 1 d .
H15A H 0.6639 0.5181 0.5322 0.028 Uiso 1 1 calc GR
H15B H 0.7616 0.4647 0.5263 0.028 Uiso 1 1 calc GR
H15C H 0.7884 0.5336 0.5055 0.028 Uiso 1 1 calc GR
C28 C 0.9339(3) 0.31358(16) 0.8277(2) 0.0263(8) Uani 1 1 d .
H28A H 1.0091 0.3337 0.8541 0.039 Uiso 1 1 calc GR
H28B H 0.9489 0.3006 0.7832 0.039 Uiso 1 1 calc GR
H28C H 0.9141 0.2776 0.8529 0.039 Uiso 1 1 calc GR
C20 C 0.8262(3) 0.38927(18) 1.00965(19) 0.0252(7) Uani 1 1 d .
H20 H 0.8418 0.3665 1.0511 0.030 Uiso 1 1 calc R
C38 C 0.1556(3) 0.64350(15) 0.7138(2) 0.0209(7) Uani 1 1 d .
H38 H 0.0744 0.6545 0.6890 0.025 Uiso 1 1 calc R
C24 C 0.5992(4) 0.56121(19) 0.9729(2) 0.0342(9) Uani 1 1 d .
H24A H 0.5377 0.5333 0.9457 0.051 Uiso 1 1 calc GR
H24B H 0.5687 0.6036 0.9660 0.051 Uiso 1 1 calc GR
H24C H 0.6114 0.5505 1.0215 0.051 Uiso 1 1 calc GR
C32 C 0.4331(3) 0.38044(15) 0.58641(19) 0.0206(7) Uani 1 1 d .
H32 H 0.4841 0.3543 0.5658 0.025 Uiso 1 1 calc R
C42 C 0.1691(4) 0.81780(16) 0.9156(2) 0.0262(8) Uani 1 1 d .
C13 C 0.8374(3) 0.71397(17) 0.83654(19) 0.0253(7) Uani 1 1 d .
H13A H 0.9056 0.6839 0.8446 0.038 Uiso 1 1 calc GR
H13B H 0.8122 0.7228 0.8798 0.038 Uiso 1 1 calc GR
H13C H 0.8660 0.7519 0.8184 0.038 Uiso 1 1 calc GR
N3 N 0.4420(5) 0.23237(19) 0.5383(3) 0.0546(12) Uani 1 1 d .
C43 C 0.4726(4) 0.21872(17) 0.4882(2) 0.0324(9) Uani 1 1 d .
C27 C 0.6985(4) 0.32437(19) 0.7841(2) 0.0320(9) Uani 1 1 d .
H27A H 0.6843 0.2915 0.8151 0.048 Uiso 1 1 calc GR
H27B H 0.7064 0.3066 0.7401 0.048 Uiso 1 1 calc GR
H27C H 0.6278 0.3530 0.7767 0.048 Uiso 1 1 calc GR
C44 C 0.5111(4) 0.2001(2) 0.4249(2) 0.0372(9) Uani 1 1 d .
H44A H 0.4366 0.1929 0.3886 0.056 Uiso 1 1 calc GR
H44B H 0.5605 0.1622 0.4332 0.056 Uiso 1 1 calc GR
H44C H 0.5619 0.2327 0.4106 0.056 Uiso 1 1 calc GR
C25 C 0.8295(4) 0.59525(19) 0.9963(2) 0.0303(8) Uani 1 1 d .
H25A H 0.8381 0.5827 1.0441 0.045 Uiso 1 1 calc GR
H25B H 0.8054 0.6386 0.9914 0.045 Uiso 1 1 calc GR
H25C H 0.9096 0.5895 0.9825 0.045 Uiso 1 1 calc GR

loop_
_atom_site_aniso_label
_atom_site_aniso_U_11
_atom_site_aniso_U_22
_atom_site_aniso_U_33
_atom_site_aniso_U_23
_atom_site_aniso_U_13
_atom_site_aniso_U_12
Au1 0.01300(7) 0.01585(8) 0.01738(8) 0.00244(5) 0.00297(5) 0.00154(4)
Cl1 0.0144(3) 0.0181(3) 0.0209(4) 0.0056(3) 0.0031(3) -0.0022(3)
P1 0.0104(3) 0.0105(3) 0.0138(3) 0.0009(3) -0.0002(3) 0.0004(3)
Cl2 0.0200(3) 0.0192(4) 0.0376(5) 0.0036(3) 0.0126(3) 0.0036(3)
S1 0.0223(4) 0.0138(3) 0.0253(4) -0.0006(3) 0.0039(3) -0.0014(3)
F3 0.0417(13) 0.0499(15) 0.0300(13) 0.0012(11) 0.0059(11) -0.0002(12)
O1 0.0289(13) 0.0239(13) 0.0364(15) 0.0041(11) 0.0055(11) -0.0089(11)
F1 0.0380(13) 0.0448(14) 0.0607(18) -0.0182(13) 0.0324(13) -0.0156(11)
F2 0.0543(16) 0.0330(13) 0.0563(17) -0.0231(12) 0.0204(13) 0.0049(12)
N2 0.0102(11) 0.0102(11) 0.0138(12) 0.0024(9) 0.0003(9) 0.0005(9)
N1 0.0093(11) 0.0078(11) 0.0125(12) -0.0001(9) 0.0004(9) 0.0001(8)
O3 0.0414(15) 0.0145(11) 0.0315(14) 0.0023(10) 0.0199(12) 0.0043(10)
O2 0.0360(15) 0.0283(14) 0.0367(16) -0.0055(12) -0.0108(13) 0.0027(12)
C30 0.0152(14) 0.0126(13) 0.0119(14) 0.0011(11) -0.0023(11) -0.0008(11)
C36 0.0116(13) 0.0083(13) 0.0204(15) -0.0002(11) 0.0014(11) 0.0017(10)
C8 0.0145(13) 0.0122(14) 0.0191(15) 0.0036(12) 0.0007(11) -0.0016(11)
C37 0.0153(14) 0.0121(14) 0.0224(16) 0.0024(12) -0.0004(12) 0.0013(11)
C31 0.0143(14) 0.0172(15) 0.0234(16) -0.0011(13) 0.0022(12) -0.0014(12)
C5 0.0085(12) 0.0085(13) 0.0126(13) 0.0022(11) -0.0004(10) -0.0007(10)
C1 0.0120(13) 0.0091(13) 0.0136(14) -0.0012(10) 0.0011(11) 0.0017(10)
C11 0.0201(15) 0.0118(14) 0.0184(15) -0.0034(12) 0.0032(12) 0.0004(12)
C4 0.0099(13) 0.0102(13) 0.0188(15) -0.0004(11) 0.0010(11) -0.0001(10)
C2 0.0113(13) 0.0106(13) 0.0142(14) 0.0003(11) 0.0024(11) -0.0005(10)
C10 0.0088(12) 0.0116(13) 0.0138(14) 0.0003(11) -0.0009(10) 0.0003(10)
C18 0.0136(13) 0.0199(15) 0.0137(15) 0.0008(12) 0.0031(11) -0.0029(11)
C6 0.0104(12) 0.0114(13) 0.0174(15) -0.0005(11) 0.0009(11) 0.0009(10)
C17 0.0087(12) 0.0149(14) 0.0141(14) 0.0054(11) 0.0007(10) -0.0022(10)
C35 0.0151(14) 0.0136(14) 0.0221(16) 0.0008(12) 0.0031(12) 0.0013(11)
C14 0.0156(14) 0.0115(13) 0.0151(15) 0.0016(11) 0.0048(11) 0.0004(11)
C7 0.0150(13) 0.0087(13) 0.0225(16) 0.0000(12) 0.0017(12) -0.0014(11)
C34 0.0164(14) 0.0161(15) 0.0250(17) 0.0035(13) 0.0037(12) -0.0018(12)
C41 0.0138(14) 0.0197(15) 0.0197(16) -0.0006(12) 0.0013(12) 0.0011(12)
C29 0.0156(14) 0.0167(15) 0.0157(15) 0.0035(12) 0.0006(11) -0.0002(11)
C9 0.0133(13) 0.0162(14) 0.0141(14) 0.0010(11) 0.0012(11) -0.0014(11)
C26 0.0200(15) 0.0137(14) 0.0238(17) 0.0006(12) 0.0040(13) -0.0002(12)
C3 0.0112(13) 0.0114(13) 0.0162(15) 0.0003(11) 0.0005(11) -0.0002(10)
C22 0.0114(13) 0.0138(14) 0.0217(16) 0.0052(12) 0.0020(11) -0.0025(11)
C12 0.0216(15) 0.0166(15) 0.0262(17) -0.0057(13) 0.0078(13) 0.0033(12)
C21 0.0212(15) 0.0161(15) 0.0265(18) 0.0106(13) 0.0004(13) 0.0009(12)
C23 0.0267(16) 0.0168(15) 0.0169(15) -0.0029(12) 0.0040(13) -0.0019(13)
C33 0.0254(16) 0.0096(13) 0.0211(16) 0.0001(12) 0.0010(13) -0.0025(12)
C19 0.0237(16) 0.0280(18) 0.0138(15) 0.0027(13) 0.0010(13) -0.0050(14)
C39 0.0158(14) 0.0177(15) 0.0339(19) -0.0071(14) 0.0081(14) 0.0024(12)
C40 0.0204(15) 0.0251(17) 0.0204(16) -0.0061(13) 0.0046(13) 0.0001(13)
C16 0.0169(14) 0.0185(15) 0.0202(16) -0.0030(12) 0.0020(12) 0.0035(12)
C15 0.0212(15) 0.0153(15) 0.0179(16) -0.0034(12) 0.0011(12) 0.0015(12)
C28 0.0232(16) 0.0145(15) 0.042(2) 0.0030(15) 0.0089(15) 0.0004(13)
C20 0.0253(17) 0.0275(18) 0.0203(17) 0.0119(14) -0.0008(13) -0.0055(14)
C38 0.0121(13) 0.0162(15) 0.0325(19) -0.0007(13) 0.0001(13) 0.0024(11)
C24 0.032(2) 0.028(2) 0.046(2) -0.0075(18) 0.0168(18) 0.0018(16)
C32 0.0228(16) 0.0144(15) 0.0244(17) -0.0025(13) 0.0048(13) 0.0028(12)
C42 0.0252(17) 0.0162(16) 0.038(2) -0.0094(15) 0.0089(15) -0.0023(13)
C13 0.0266(17) 0.0245(17) 0.0221(17) -0.0080(14) -0.0009(14) 0.0031(14)
N3 0.086(3) 0.030(2) 0.053(3) -0.0113(19) 0.029(2) 0.006(2)
C43 0.041(2) 0.0168(17) 0.039(2) 0.0004(16) 0.0051(18) 0.0021(15)
C27 0.0229(17) 0.033(2) 0.037(2) -0.0171(17) -0.0003(16) 0.0012(15)
C44 0.036(2) 0.038(2) 0.038(2) 0.0003(18) 0.0103(18) 0.0007(18)
C25 0.038(2) 0.0280(19) 0.0246(18) -0.0062(15) 0.0056(16) -0.0106(16)

loop_
_atom_type_symbol
_atom_type_description
_atom_type_scat_dispersion_real
_atom_type_scat_dispersion_imag
_atom_type_scat_source
C C 0.0181 0.0091 'International Tables Vol C Tables 4.2.6.8 and 6.1.1.4'
H H 0.0000 0.0000 'International Tables Vol C Tables 4.2.6.8 and 6.1.1.4'
Au Au -4.4197 7.2980 'International Tables Vol C Tables 4.2.6.8 and 6.1.1.4'
Cl Cl 0.3639 0.7018 'International Tables Vol C Tables 4.2.6.8 and 6.1.1.4'
F F 0.0727 0.0534 'International Tables Vol C Tables 4.2.6.8 and 6.1.1.4'
N N 0.0311 0.0180 'International Tables Vol C Tables 4.2.6.8 and 6.1.1.4'
O O 0.0492 0.0322 'International Tables Vol C Tables 4.2.6.8 and 6.1.1.4'
P P 0.2955 0.4335 'International Tables Vol C Tables 4.2.6.8 and 6.1.1.4'
S S 0.3331 0.5567 'International Tables Vol C Tables 4.2.6.8 and 6.1.1.4'

loop_
_exptl_crystal_face_index_h
_exptl_crystal_face_index_k
_exptl_crystal_face_index_l
_exptl_crystal_face_perp_dist
2 2 1 0.0873
1 -1 0 0.1104
0 0 1 0.0570
0 0 -1 0.0639
0 -1 0 0.0597
0 1 0 0.0729
-1 1 1 0.0913
2 2 -1 0.0808
2 1 -2 0.0801
-2 -1 2 0.1012
1 2 -4 0.0721
-1 -4 -1 0.0764

loop_
_geom_angle_atom_site_label_1
_geom_angle_atom_site_label_2
_geom_angle_atom_site_label_3
_geom_angle
C4 Au1 Cl2 174.90(9)
C30 P1 C29 110.70(15)
C36 P1 C30 112.07(15)
C36 P1 C29 108.20(15)
C2 P1 C30 104.03(14)
C2 P1 C36 108.97(14)
C2 P1 C29 112.89(14)
O1 S1 O2 115.79(17)
O1 S1 C42 103.29(17)
O3 S1 O1 115.10(17)
O3 S1 O2 114.48(17)
O3 S1 C42 103.61(16)
O2 S1 C42 101.98(19)
C1 N2 C17 127.7(2)
C1 N2 C3 109.0(2)
C3 N2 C17 122.6(3)
C1 N1 C5 125.5(2)
C1 N1 C2 109.3(2)
C2 N1 C5 124.9(2)
C31 C30 P1 117.8(2)
C35 C30 P1 121.6(3)
C35 C30 C31 120.5(3)
C37 C36 P1 117.3(2)
C41 C36 P1 122.3(2)
C41 C36 C37 120.3(3)
C7 C8 H8 119.8
C9 C8 H8 119.8
C9 C8 C7 120.4(3)
C36 C37 H37 120.4
C38 C37 C36 119.2(3)
C38 C37 H37 120.4
C30 C31 H31 120.2
C32 C31 C30 119.6(3)
C32 C31 H31 120.2
C10 C5 N1 118.5(3)
C10 C5 C6 123.7(3)
C6 C5 N1 117.8(3)
N2 C1 C4 125.4(3)
N1 C1 N2 107.5(3)
N1 C1 C4 127.1(3)
C6 C11 H11 108.0
C6 C11 C12 111.8(3)
C6 C11 C13 110.8(3)
C12 C11 H11 108.0
C13 C11 H11 108.0
C13 C11 C12 110.2(3)
Au1 C4 H4A 108.2
Au1 C4 H4B 108.2
C1 C4 Au1 116.2(2)
C1 C4 H4A 108.2
C1 C4 H4B 108.2
H4A C4 H4B 107.4
N1 C2 P1 131.5(2)
C3 C2 P1 122.8(2)
C3 C2 N1 105.6(3)
C5 C10 C14 123.3(3)
C9 C10 C5 116.9(3)
C9 C10 C14 119.8(3)
C17 C18 C23 122.8(3)
C17 C18 C19 117.1(3)
C19 C18 C23 120.0(3)
C5 C6 C11 123.2(3)
C7 C6 C5 116.9(3)
C7 C6 C11 119.9(3)
C18 C17 N2 117.0(3)
C18 C17 C22 124.5(3)
C22 C17 N2 118.2(3)
C30 C35 H35 120.3
C30 C35 C34 119.4(3)
C34 C35 H35 120.3
C10 C14 H14 108.6
C10 C14 C16 109.7(2)
C10 C14 C15 112.0(2)
C16 C14 H14 108.6
C15 C14 H14 108.6
C15 C14 C16 109.3(3)
C8 C7 C6 120.9(3)
C8 C7 H7 119.5
C6 C7 H7 119.5
C35 C34 H34 120.0
C33 C34 C35 120.0(3)
C33 C34 H34 120.0
C36 C41 H41 120.1
C36 C41 C40 119.8(3)
C40 C41 H41 120.1
P1 C29 H29A 109.5
P1 C29 H29B 109.5
P1 C29 H29C 109.5
H29A C29 H29B 109.5
H29A C29 H29C 109.5
H29B C29 H29C 109.5
C8 C9 C10 121.1(3)
C8 C9 H9 119.4
C10 C9 H9 119.4
C22 C26 H26 108.1
C22 C26 C28 111.5(3)
C22 C26 C27 111.9(3)
C28 C26 H26 108.1
C28 C26 C27 109.0(3)
C27 C26 H26 108.1
N2 C3 Cl1 123.1(2)
C2 C3 Cl1 128.2(2)
C2 C3 N2 108.6(3)
C17 C22 C26 123.0(3)
C21 C22 C17 115.9(3)
C21 C22 C26 121.0(3)
C11 C12 H12A 109.5
C11 C12 H12B 109.5
C11 C12 H12C 109.5
H12A C12 H12B 109.5
H12A C12 H12C 109.5
H12B C12 H12C 109.5
C22 C21 H21 119.5
C20 C21 C22 120.9(3)
C20 C21 H21 119.5
C18 C23 H23 107.9
C18 C23 C24 110.8(3)
C18 C23 C25 111.7(3)
C24 C23 H23 107.9
C25 C23 H23 107.9
C25 C23 C24 110.5(3)
C34 C33 H33 119.8
C34 C33 C32 120.5(3)
C32 C33 H33 119.8
C18 C19 H19 120.1
C20 C19 C18 119.8(3)
C20 C19 H19 120.1
C40 C39 H39 119.7
C38 C39 H39 119.7
C38 C39 C40 120.7(3)
C41 C40 H40 120.3
C39 C40 C41 119.5(3)
C39 C40 H40 120.3
C14 C16 H16A 109.5
C14 C16 H16B 109.5
C14 C16 H16C 109.5
H16A C16 H16B 109.5
H16A C16 H16C 109.5
H16B C16 H16C 109.5
C14 C15 H15A 109.5
C14 C15 H15B 109.5
C14 C15 H15C 109.5
H15A C15 H15B 109.5
H15A C15 H15C 109.5
H15B C15 H15C 109.5
C26 C28 H28A 109.5
C26 C28 H28B 109.5
C26 C28 H28C 109.5
H28A C28 H28B 109.5
H28A C28 H28C 109.5
H28B C28 H28C 109.5
C21 C20 H20 119.2
C19 C20 C21 121.7(3)
C19 C20 H20 119.2
C37 C38 H38 119.7
C39 C38 C37 120.5(3)
C39 C38 H38 119.7
C23 C24 H24A 109.5
C23 C24 H24B 109.5
C23 C24 H24C 109.5
H24A C24 H24B 109.5
H24A C24 H24C 109.5
H24B C24 H24C 109.5
C31 C32 C33 119.9(3)
C31 C32 H32 120.0
C33 C32 H32 120.0
F3 C42 S1 112.4(3)
F1 C42 S1 112.3(3)
F1 C42 F3 105.9(3)
F2 C42 S1 111.8(3)
F2 C42 F3 107.0(3)
F2 C42 F1 107.0(3)
C11 C13 H13A 109.5
C11 C13 H13B 109.5
C11 C13 H13C 109.5
H13A C13 H13B 109.5
H13A C13 H13C 109.5
H13B C13 H13C 109.5
N3 C43 C44 178.8(5)
C26 C27 H27A 109.5
C26 C27 H27B 109.5
C26 C27 H27C 109.5
H27A C27 H27B 109.5
H27A C27 H27C 109.5
H27B C27 H27C 109.5
C43 C44 H44A 109.5
C43 C44 H44B 109.5
C43 C44 H44C 109.5
H44A C44 H44B 109.5
H44A C44 H44C 109.5
H44B C44 H44C 109.5
C23 C25 H25A 109.5
C23 C25 H25B 109.5
C23 C25 H25C 109.5
H25A C25 H25B 109.5
H25A C25 H25C 109.5
H25B C25 H25C 109.5

loop_
_geom_bond_atom_site_label_1
_geom_bond_atom_site_label_2
_geom_bond_distance
Au1 Cl2 2.3080(8)
Au1 C4 2.062(3)
Cl1 C3 1.691(3)
P1 C30 1.792(3)
P1 C36 1.791(3)
P1 C2 1.789(3)
P1 C29 1.794(3)
S1 O1 1.441(3)
S1 O3 1.438(3)
S1 O2 1.451(3)
S1 C42 1.804(4)
F3 C42 1.346(5)
F1 C42 1.346(4)
F2 C42 1.339(4)
N2 C1 1.356(4)
N2 C17 1.454(4)
N2 C3 1.375(4)
N1 C5 1.455(4)
N1 C1 1.344(4)
N1 C2 1.413(4)
C30 C31 1.400(5)
C30 C35 1.389(4)
C36 C37 1.400(4)
C36 C41 1.392(4)
C8 H8 0.9300
C8 C7 1.394(5)
C8 C9 1.389(4)
C37 H37 0.9300
C37 C38 1.389(5)
C31 H31 0.9300
C31 C32 1.386(5)
C5 C10 1.401(4)
C5 C6 1.407(4)
C1 C4 1.453(4)
C11 H11 0.9800
C11 C6 1.521(4)
C11 C12 1.538(4)
C11 C13 1.536(4)
C4 H4A 0.9700
C4 H4B 0.9700
C2 C3 1.357(4)
C10 C14 1.525(4)
C10 C9 1.394(4)
C18 C17 1.396(5)
C18 C23 1.526(5)
C18 C19 1.403(5)
C6 C7 1.394(4)
C17 C22 1.406(4)
C35 H35 0.9300
C35 C34 1.395(5)
C14 H14 0.9800
C14 C16 1.532(4)
C14 C15 1.527(4)
C7 H7 0.9300
C34 H34 0.9300
C34 C33 1.386(5)
C41 H41 0.9300
C41 C40 1.394(5)
C29 H29A 0.9600
C29 H29B 0.9600
C29 H29C 0.9600
C9 H9 0.9300
C26 H26 0.9800
C26 C22 1.520(5)
C26 C28 1.528(5)
C26 C27 1.533(5)
C22 C21 1.400(5)
C12 H12A 0.9600
C12 H12B 0.9600
C12 H12C 0.9600
C21 H21 0.9300
C21 C20 1.387(5)
C23 H23 0.9800
C23 C24 1.533(5)
C23 C25 1.530(5)
C33 H33 0.9300
C33 C32 1.391(5)
C19 H19 0.9300
C19 C20 1.385(5)
C39 H39 0.9300
C39 C40 1.391(5)
C39 C38 1.375(5)
C40 H40 0.9300
C16 H16A 0.9600
C16 H16B 0.9600
C16 H16C 0.9600
C15 H15A 0.9600
C15 H15B 0.9600
C15 H15C 0.9600
C28 H28A 0.9600
C28 H28B 0.9600
C28 H28C 0.9600
C20 H20 0.9300
C38 H38 0.9300
C24 H24A 0.9600
C24 H24B 0.9600
C24 H24C 0.9600
C32 H32 0.9300
C13 H13A 0.9600
C13 H13B 0.9600
C13 H13C 0.9600
N3 C43 1.136(6)
C43 C44 1.443(6)
C27 H27A 0.9600
C27 H27B 0.9600
C27 H27C 0.9600
C44 H44A 0.9600
C44 H44B 0.9600
C44 H44C 0.9600
C25 H25A 0.9600
C25 H25B 0.9600
C25 H25C 0.9600

loop_
_geom_torsion_atom_site_label_1
_geom_torsion_atom_site_label_2
_geom_torsion_atom_site_label_3
_geom_torsion_atom_site_label_4
_geom_torsion
P1 C30 C31 C32 178.1(3)
P1 C30 C35 C34 -178.3(2)
P1 C36 C37 C38 -178.5(2)
P1 C36 C41 C40 177.7(3)
P1 C2 C3 Cl1 -3.5(4)
P1 C2 C3 N2 -179.8(2)
O1 S1 C42 F3 59.1(3)
O1 S1 C42 F1 178.4(3)
O1 S1 C42 F2 -61.2(3)
N2 C1 C4 Au1 70.6(4)
N2 C17 C22 C26 4.8(4)
N2 C17 C22 C21 -174.7(3)
N1 C5 C10 C14 -4.8(4)
N1 C5 C10 C9 176.7(2)
N1 C5 C6 C11 3.9(4)
N1 C5 C6 C7 -177.1(2)
N1 C1 C4 Au1 -113.2(3)
N1 C2 C3 Cl1 175.4(2)
N1 C2 C3 N2 -0.8(3)
O3 S1 C42 F3 -61.2(3)
O3 S1 C42 F1 58.0(3)
O3 S1 C42 F2 178.4(3)
O2 S1 C42 F3 179.6(3)
O2 S1 C42 F1 -61.1(3)
O2 S1 C42 F2 59.2(3)
C30 P1 C36 C37 -64.0(3)
C30 P1 C36 C41 118.2(3)
C30 P1 C2 N1 128.4(3)
C30 P1 C2 C3 -52.9(3)
C30 C31 C32 C33 0.3(5)
C30 C35 C34 C33 0.4(5)
C36 P1 C30 C31 -174.1(2)
C36 P1 C30 C35 2.6(3)
C36 P1 C2 N1 -111.9(3)
C36 P1 C2 C3 66.7(3)
C36 C37 C38 C39 1.1(5)
C36 C41 C40 C39 0.3(5)
C37 C36 C41 C40 -0.1(5)
C31 C30 C35 C34 -1.6(5)
C5 N1 C1 N2 176.1(3)
C5 N1 C1 C4 -0.7(5)
C5 N1 C2 P1 3.6(5)
C5 N1 C2 C3 -175.3(3)
C5 C10 C14 C16 -108.8(3)
C5 C10 C14 C15 129.6(3)
C5 C10 C9 C8 0.0(4)
C5 C6 C7 C8 0.7(4)
C1 N2 C17 C18 84.9(4)
C1 N2 C17 C22 -100.0(4)
C1 N2 C3 Cl1 -175.0(2)
C1 N2 C3 C2 1.4(4)
C1 N1 C5 C10 94.4(3)
C1 N1 C5 C6 -88.2(4)
C1 N1 C2 P1 178.7(2)
C1 N1 C2 C3 -0.1(3)
C11 C6 C7 C8 179.8(3)
C2 P1 C30 C31 -56.6(3)
C2 P1 C30 C35 120.1(3)
C2 P1 C36 C37 -178.6(2)
C2 P1 C36 C41 3.6(3)
C2 N1 C5 C10 -91.3(3)
C2 N1 C5 C6 86.1(4)
C2 N1 C1 N2 1.0(3)
C2 N1 C1 C4 -175.8(3)
C10 C5 C6 C11 -178.8(3)
C10 C5 C6 C7 0.2(4)
C18 C17 C22 C26 179.5(3)
C18 C17 C22 C21 0.0(4)
C18 C19 C20 C21 0.8(5)
C6 C5 C10 C14 178.0(3)
C6 C5 C10 C9 -0.5(4)
C17 N2 C1 N1 -171.9(3)
C17 N2 C1 C4 5.0(5)
C17 N2 C3 Cl1 -4.0(4)
C17 N2 C3 C2 172.4(3)
C17 C18 C23 C24 115.8(4)
C17 C18 C23 C25 -120.5(3)
C17 C18 C19 C20 -0.1(5)
C17 C22 C21 C20 0.6(5)
C35 C30 C31 C32 1.3(5)
C35 C34 C33 C32 1.2(5)
C14 C10 C9 C8 -178.5(3)
C7 C8 C9 C10 0.9(5)
C34 C33 C32 C31 -1.5(5)
C41 C36 C37 C38 -0.6(5)
C29 P1 C30 C31 65.0(3)
C29 P1 C30 C35 -118.3(3)
C29 P1 C36 C37 58.3(3)
C29 P1 C36 C41 -119.5(3)
C29 P1 C2 N1 8.3(3)
C29 P1 C2 C3 -173.0(3)
C9 C8 C7 C6 -1.3(5)
C9 C10 C14 C16 69.6(3)
C9 C10 C14 C15 -51.9(4)
C26 C22 C21 C20 -178.9(3)
C3 N2 C1 N1 -1.5(3)
C3 N2 C1 C4 175.3(3)
C3 N2 C17 C18 -84.3(4)
C3 N2 C17 C22 90.8(4)
C22 C21 C20 C19 -1.0(5)
C12 C11 C6 C5 -127.5(3)
C12 C11 C6 C7 53.6(4)
C23 C18 C17 N2 -4.0(4)
C23 C18 C17 C22 -178.7(3)
C23 C18 C19 C20 178.4(3)
C19 C18 C17 N2 174.5(3)
C19 C18 C17 C22 -0.2(5)
C19 C18 C23 C24 -62.7(4)
C19 C18 C23 C25 61.0(4)
C40 C39 C38 C37 -0.8(5)
C28 C26 C22 C17 142.2(3)
C28 C26 C22 C21 -38.3(4)
C38 C39 C40 C41 0.1(5)
C13 C11 C6 C5 109.1(3)
C13 C11 C6 C7 -69.8(4)
C27 C26 C22 C17 -95.4(4)
C27 C26 C22 C21 84.1(4)

loop_
_exptl_oxdiff_crystal_face_indexfrac_h
_exptl_oxdiff_crystal_face_indexfrac_k
_exptl_oxdiff_crystal_face_indexfrac_l
_exptl_oxdiff_crystal_face_x
_exptl_oxdiff_crystal_face_y
_exptl_oxdiff_crystal_face_z
2.0037 1.9952 0.9874 -0.3385 -0.0626 0.0756
1.0003 -1.0018 -0.0033 -0.1211 -0.0376 -0.1041
0.0008 0.0016 0.9990 -0.0454 0.0664 0.0046
-0.0008 -0.0016 -0.9990 0.0454 -0.0664 -0.0046
-0.0006 -0.9993 0.0012 0.0128 0.0134 -0.0698
0.0006 0.9993 -0.0012 -0.0128 -0.0134 0.0698
-0.9995 1.0035 1.0023 0.0757 0.1040 0.1087
2.0022 1.9919 -1.0106 -0.2478 -0.1953 0.0665
2.0008 0.9910 -2.0084 -0.1897 -0.2483 -0.0079
-2.0008 -0.9910 2.0084 0.1897 0.2483 0.0079
0.9990 1.9895 -4.0030 0.0221 -0.3434 0.0871
-1.0041 -3.9963 -0.9895 0.2302 0.0385 -0.2495
